data_2242291
loop_
_publ_author_name
'Onwudiwe, Damian C.'
'Hrubaru, Madalina'
'Hosten, Eric C.'
'Arderne, Charmaine'

_publ_section_title
;
 Bis(\m-<i>N</i>,<i>N</i>-diallyldithiocarbamato)bis[(<i>N</i>,<i>N</i>-diallyldithiocarbamato)cadmium]
;
_journal_coeditor_code ZL2710
_journal_issue 9
_journal_name_full 'Acta Crystallographica Section E'
_journal_page_first 1353
_journal_page_last 1356
_journal_paper_doi 10.1107/S2056989017011616
_journal_volume 73
_journal_year 2017
_chemical_formula_iupac '[Cd2 (C7 H10 N S2)4]'
_chemical_formula_moiety 'C28 H40 Cd2 N4 S8'
_chemical_formula_sum 'C28 H40 Cd2 N4 S8'
_chemical_formula_weight 913.92
_chemical_name_systematic
Bis(\m-<i>N</i>,<i>N</i>-diallyldithiocarbamato)bis[(<i>N</i>,<i>N</i>-diallyldithiocarbamato)cadmium]
_space_group_crystal_system triclinic
_space_group_IT_number 2
_space_group_name_Hall '-P 1'
_space_group_name_H-M_alt 'P -1'
_symmetry_space_group_name_Hall '-P 1'
_symmetry_space_group_name_H-M 'P -1'
_atom_sites_solution_hydrogens geom
_atom_sites_solution_primary dual
_audit_creation_method SHELXL-2017/1
_cell_angle_alpha 75.8580(10)
_cell_angle_beta 78.4600(10)
_cell_angle_gamma 77.4880(10)
_cell_formula_units_Z 1
_cell_length_a 8.0872(2)
_cell_length_b 9.4146(2)
_cell_length_c 13.0721(3)
_cell_measurement_reflns_used 9892
_cell_measurement_temperature 200(2)
_cell_measurement_theta_max 28.37
_cell_measurement_theta_min 3.11
_cell_volume 930.75(4)
_computing_cell_refinement
;
APEX2 (Bruker, 2011)
;
_computing_data_collection
;
<i>BIS</i> (Bruker, 2011)
;
_computing_data_reduction
;
SAINT (Bruker, 2009)
;
_computing_molecular_graphics
;
ORTEP-3 for Windows (Farrugia, 2012)
;
_computing_publication_material
;
PLATON (Spek, 2009) and Mercury (Macrae et al., 2008)
;
_computing_structure_refinement
;
SHELXL2017 (Sheldrick, 2015)
;
_computing_structure_solution
;
SHELXS97 (Sheldrick, 2008)
;
_diffrn_ambient_temperature 200(2)
_diffrn_detector_area_resol_mean 8.3333
_diffrn_measured_fraction_theta_full 0.995
_diffrn_measured_fraction_theta_max 0.994
_diffrn_measurement_device_type 'Bruker APEXII CCD'
_diffrn_measurement_method '\f and \w scans'
_diffrn_radiation_monochromator graphite
_diffrn_radiation_source 'sealed tube'
_diffrn_radiation_type MoK\a
_diffrn_radiation_wavelength 0.71073
_diffrn_reflns_av_R_equivalents 0.0146
_diffrn_reflns_limit_h_max 10
_diffrn_reflns_limit_h_min -10
_diffrn_reflns_limit_k_max 12
_diffrn_reflns_limit_k_min -12
_diffrn_reflns_limit_l_max 17
_diffrn_reflns_limit_l_min -16
_diffrn_reflns_number 16101
_diffrn_reflns_theta_full 25.242
_diffrn_reflns_theta_max 28.372
_diffrn_reflns_theta_min 2.497
_exptl_absorpt_coefficient_mu 1.616
_exptl_absorpt_correction_T_max 1.0000
_exptl_absorpt_correction_T_min 0.8239
_exptl_absorpt_correction_type numerical
_exptl_absorpt_process_details
;
(SADABS; Bruker, 2011)
;
_exptl_crystal_colour colourless
_exptl_crystal_density_diffrn 1.631
_exptl_crystal_description platelet
_exptl_crystal_F_000 460
_exptl_crystal_size_max 0.595
_exptl_crystal_size_mid 0.441
_exptl_crystal_size_min 0.170
_refine_diff_density_max 0.281
_refine_diff_density_min -0.308
_refine_ls_extinction_coef 0.0173(7)
_refine_ls_extinction_expression Fc^*^=kFc[1+0.001xFc^2^\l^3^/sin(2\q)]^-1/4^
_refine_ls_extinction_method
;
SHELXL2017 (Sheldrick, 2015)
;
_refine_ls_goodness_of_fit_ref 1.152
_refine_ls_hydrogen_treatment constr
_refine_ls_matrix_type full
_refine_ls_number_parameters 191
_refine_ls_number_reflns 4644
_refine_ls_number_restraints 0
_refine_ls_restrained_S_all 1.152
_refine_ls_R_factor_all 0.0168
_refine_ls_R_factor_gt 0.0150
_refine_ls_shift/su_max 0.002
_refine_ls_shift/su_mean 0.000
_refine_ls_structure_factor_coef Fsqd
_refine_ls_weighting_details 'w=1/[\s^2^(Fo^2^)+(0.0111P)^2^+0.3546P] where P=(Fo^2^+2Fc^2^)/3'
_refine_ls_weighting_scheme calc
_refine_ls_wR_factor_gt 0.0356
_refine_ls_wR_factor_ref 0.0371
_reflns_number_gt 4391
_reflns_number_total 4644
_reflns_threshold_expression 'I > 2\s(I)'
_cod_data_source_file zl2710sup1.cif
_cod_data_source_block I
_cod_database_code 2242291
_shelx_space_group_comment
;
The symmetry employed for this shelxl refinement is uniquely defined
by the following loop, which should always be used as a source of
symmetry information in preference to the above space-group names.
They are only intended as comments.
;
_shelx_estimated_absorpt_t_min 0.446
_shelx_estimated_absorpt_t_max 0.771

loop_
_space_group_symop_operation_xyz
'x, y, z'
'-x, -y, -z'

loop_
_atom_site_type_symbol
_atom_site_label
_atom_site_fract_x
_atom_site_fract_y
_atom_site_fract_z
_atom_site_U_iso_or_equiv
_atom_site_adp_type
_atom_site_calc_flag
_atom_site_occupancy
Cd Cd1 0.89235(2) -0.00613(2) 0.63560(2) 0.02744(4) Uani d 1
S S11 0.78076(5) -0.22154(4) 0.60114(3) 0.03471(8) Uani d 1
S S12 0.78142(4) 0.06086(3) 0.43671(3) 0.02551(7) Uani d 1
S S21 0.84065(5) -0.02186(4) 0.84095(3) 0.03026(7) Uani d 1
S S22 0.80123(4) 0.25713(4) 0.67413(2) 0.02688(7) Uani d 1
N N1 0.66681(14) -0.17652(12) 0.41751(9) 0.0263(2) Uani d 1
N N2 0.76538(14) 0.25083(12) 0.88135(8) 0.0252(2) Uani d 1
C C11 0.73731(15) -0.12060(14) 0.47817(10) 0.0234(2) Uani d 1
C C12 0.61897(18) -0.32572(16) 0.45381(11) 0.0323(3) Uani d 1
H H12A 0.522086 -0.328088 0.418787 0.039 Uiso calc 1
H H12B 0.579076 -0.343192 0.531802 0.039 Uiso calc 1
C C13 0.7621(2) -0.44839(16) 0.43028(13) 0.0402(3) Uani d 1
H H13 0.865773 -0.457570 0.456951 0.048 Uiso calc 1
C C14 0.7529(3) -0.54414(18) 0.37491(16) 0.0535(5) Uani d 1
H H14A 0.650843 -0.537598 0.347257 0.064 Uiso calc 1
H H14B 0.848334 -0.620204 0.362346 0.064 Uiso calc 1
C C15 0.6278(2) -0.09675(16) 0.31078(11) 0.0342(3) Uani d 1
H H15A 0.641253 0.008254 0.299629 0.041 Uiso calc 1
H H15B 0.506864 -0.097581 0.307348 0.041 Uiso calc 1
C C16 0.74035(18) -0.16349(18) 0.22396(11) 0.0367(3) Uani d 1
H H16 0.860609 -0.180714 0.223617 0.044 Uiso calc 1
C C17 0.6869(2) -0.2001(2) 0.14846(13) 0.0468(4) Uani d 1
H H17A 0.567516 -0.184585 0.146136 0.056 Uiso calc 1
H H17B 0.767061 -0.242477 0.095478 0.056 Uiso calc 1
C C21 0.79907(15) 0.16963(13) 0.80674(10) 0.0221(2) Uani d 1
C C22 0.78373(18) 0.18663(15) 0.99407(10) 0.0302(3) Uani d 1
H H22A 0.861484 0.238077 1.015705 0.036 Uiso calc 1
H H22B 0.836930 0.080256 1.001404 0.036 Uiso calc 1
C C23 0.6172(2) 0.19957(18) 1.06666(12) 0.0420(4) Uani d 1
H H23 0.528018 0.158623 1.053323 0.050 Uiso calc 1
C C24 0.5865(3) 0.2647(2) 1.14844(14) 0.0635(6) Uani d 1
H H24A 0.673453 0.306597 1.163574 0.076 Uiso calc 1
H H24B 0.477492 0.269906 1.192382 0.076 Uiso calc 1
C C25 0.72097(18) 0.41463(14) 0.85522(11) 0.0307(3) Uani d 1
H H25A 0.640375 0.449151 0.915541 0.037 Uiso calc 1
H H25B 0.662323 0.445861 0.791634 0.037 Uiso calc 1
C C26 0.8754(2) 0.48598(16) 0.83349(13) 0.0407(3) Uani d 1
H H26 0.964495 0.461004 0.777955 0.049 Uiso calc 1
C C27 0.8956(3) 0.5809(2) 0.88618(19) 0.0629(5) Uani d 1
H H27A 0.808789 0.608066 0.942160 0.075 Uiso calc 1
H H27B 0.997242 0.622596 0.868496 0.075 Uiso calc 1

loop_
_atom_site_aniso_label
_atom_site_aniso_U_11
_atom_site_aniso_U_22
_atom_site_aniso_U_33
_atom_site_aniso_U_12
_atom_site_aniso_U_13
_atom_site_aniso_U_23
Cd1 0.02830(6) 0.03364(6) 0.02419(6) -0.00931(4) -0.00001(4) -0.01311(4)
S11 0.0509(2) 0.03708(18) 0.02178(15) -0.02237(16) -0.00800(14) -0.00194(13)
S12 0.02576(15) 0.02429(14) 0.02685(15) -0.00332(11) -0.00321(12) -0.00771(11)
S21 0.04427(19) 0.02305(14) 0.02257(15) -0.00670(13) -0.00156(13) -0.00538(11)
S22 0.03366(16) 0.02749(15) 0.02034(14) -0.00547(12) -0.00683(12) -0.00441(11)
N1 0.0255(5) 0.0302(5) 0.0262(5) -0.0061(4) -0.0051(4) -0.0093(4)
N2 0.0296(5) 0.0239(5) 0.0214(5) 0.0007(4) -0.0052(4) -0.0070(4)
C11 0.0198(5) 0.0288(6) 0.0225(5) -0.0051(4) 0.0005(4) -0.0093(5)
C12 0.0311(7) 0.0389(7) 0.0328(7) -0.0180(6) -0.0036(5) -0.0096(6)
C13 0.0388(8) 0.0292(7) 0.0493(9) -0.0108(6) -0.0098(7) 0.0045(6)
C14 0.0623(11) 0.0312(8) 0.0604(11) -0.0166(7) 0.0138(9) -0.0086(7)
C15 0.0404(8) 0.0328(7) 0.0330(7) 0.0007(6) -0.0179(6) -0.0098(6)
C16 0.0267(6) 0.0527(9) 0.0279(7) -0.0097(6) -0.0037(5) -0.0010(6)
C17 0.0537(10) 0.0539(10) 0.0336(8) -0.0058(8) -0.0040(7) -0.0163(7)
C21 0.0188(5) 0.0252(6) 0.0227(5) -0.0039(4) -0.0028(4) -0.0064(4)
C22 0.0365(7) 0.0318(6) 0.0212(6) 0.0017(5) -0.0062(5) -0.0089(5)
C23 0.0427(8) 0.0414(8) 0.0309(7) -0.0007(7) 0.0002(6) 0.0023(6)
C24 0.0823(14) 0.0469(10) 0.0345(9) 0.0170(10) 0.0156(9) -0.0033(7)
C25 0.0376(7) 0.0243(6) 0.0286(6) 0.0035(5) -0.0072(5) -0.0091(5)
C26 0.0487(9) 0.0285(7) 0.0445(9) -0.0070(6) -0.0074(7) -0.0067(6)
C27 0.0769(14) 0.0452(10) 0.0796(14) -0.0149(9) -0.0308(12) -0.0187(10)

loop_
_atom_type_symbol
_atom_type_description
_atom_type_scat_dispersion_real
_atom_type_scat_dispersion_imag
_atom_type_scat_source
C C 0.0033 0.0016 'International Tables Vol C Tables 4.2.6.8 and 6.1.1.4'
H H 0.0000 0.0000 'International Tables Vol C Tables 4.2.6.8 and 6.1.1.4'
Cd Cd -0.8075 1.2024 'International Tables Vol C Tables 4.2.6.8 and 6.1.1.4'
N N 0.0061 0.0033 'International Tables Vol C Tables 4.2.6.8 and 6.1.1.4'
S S 0.1246 0.1234 'International Tables Vol C Tables 4.2.6.8 and 6.1.1.4'

loop_
_geom_angle_atom_site_label_1
_geom_angle_atom_site_label_2
_geom_angle_atom_site_label_3
_geom_angle_site_symmetry_1
_geom_angle_site_symmetry_3
_geom_angle
_geom_angle_publ_flag
S11 Cd1 S22 . . 143.705(13) yes
S11 Cd1 S12 . 2_756 103.129(12) ?
S22 Cd1 S12 . 2_756 111.289(11) ?
S11 Cd1 S21 . . 108.203(11) yes
S22 Cd1 S21 . . 70.264(10) yes
S12 Cd1 S21 2_756 . 110.826(11) ?
S11 Cd1 S12 . . 67.486(10) yes
S22 Cd1 S12 . . 96.950(10) yes
S12 Cd1 S12 2_756 . 96.257(9) yes
S21 Cd1 S12 . . 152.651(11) yes
C11 S11 Cd1 . . 91.26(4) ?
C11 S12 Cd1 . 2_756 100.48(4) ?
C11 S12 Cd1 . . 82.68(4) ?
Cd1 S12 Cd1 2_756 . 83.743(9) yes
C21 S21 Cd1 . . 84.58(4) ?
C21 S22 Cd1 . . 85.57(4) ?
C11 N1 C15 . . 123.59(11) ?
C11 N1 C12 . . 121.48(11) ?
C15 N1 C12 . . 114.93(11) ?
C21 N2 C22 . . 123.16(10) ?
C21 N2 C25 . . 122.11(11) ?
C22 N2 C25 . . 114.53(10) ?
N1 C11 S11 . . 120.74(10) ?
N1 C11 S12 . . 120.64(10) ?
S11 C11 S12 . . 118.58(7) ?
N1 C12 C13 . . 113.50(11) ?
N1 C12 H12A . . 108.9 ?
C13 C12 H12A . . 108.9 ?
N1 C12 H12B . . 108.9 ?
C13 C12 H12B . . 108.9 ?
H12A C12 H12B . . 107.7 ?
C14 C13 C12 . . 123.61(16) ?
C14 C13 H13 . . 118.2 ?
C12 C13 H13 . . 118.2 ?
C13 C14 H14A . . 120.0 ?
C13 C14 H14B . . 120.0 ?
H14A C14 H14B . . 120.0 ?
N1 C15 C16 . . 112.59(12) ?
N1 C15 H15A . . 109.1 ?
C16 C15 H15A . . 109.1 ?
N1 C15 H15B . . 109.1 ?
C16 C15 H15B . . 109.1 ?
H15A C15 H15B . . 107.8 ?
C17 C16 C15 . . 124.89(14) ?
C17 C16 H16 . . 117.6 ?
C15 C16 H16 . . 117.6 ?
C16 C17 H17A . . 120.0 ?
C16 C17 H17B . . 120.0 ?
H17A C17 H17B . . 120.0 ?
N2 C21 S21 . . 120.81(9) ?
N2 C21 S22 . . 119.72(9) ?
S21 C21 S22 . . 119.47(7) ?
N2 C22 C23 . . 112.57(11) ?
N2 C22 H22A . . 109.1 ?
C23 C22 H22A . . 109.1 ?
N2 C22 H22B . . 109.1 ?
C23 C22 H22B . . 109.1 ?
H22A C22 H22B . . 107.8 ?
C24 C23 C22 . . 123.46(19) ?
C24 C23 H23 . . 118.3 ?
C22 C23 H23 . . 118.3 ?
C23 C24 H24A . . 120.0 ?
C23 C24 H24B . . 120.0 ?
H24A C24 H24B . . 120.0 ?
N2 C25 C26 . . 111.95(11) ?
N2 C25 H25A . . 109.2 ?
C26 C25 H25A . . 109.2 ?
N2 C25 H25B . . 109.2 ?
C26 C25 H25B . . 109.2 ?
H25A C25 H25B . . 107.9 ?
C27 C26 C25 . . 123.99(18) ?
C27 C26 H26 . . 118.0 ?
C25 C26 H26 . . 118.0 ?
C26 C27 H27A . . 120.0 ?
C26 C27 H27B . . 120.0 ?
H27A C27 H27B . . 120.0 ?

loop_
_geom_bond_atom_site_label_1
_geom_bond_atom_site_label_2
_geom_bond_site_symmetry_2
_geom_bond_distance
_geom_bond_publ_flag
Cd1 S11 . 2.5558(3) yes
Cd1 S22 . 2.5709(3) yes
Cd1 S12 2_756 2.6021(3) yes
Cd1 S21 . 2.6050(3) yes
Cd1 S12 . 2.8016(3) yes
S11 C11 . 1.7162(13) yes
S12 C11 . 1.7532(13) yes
S21 C21 . 1.7224(12) yes
S22 C21 . 1.7263(12) yes
N1 C11 . 1.3213(16) yes
N1 C15 . 1.4735(17) ?
N1 C12 . 1.4779(17) ?
N2 C21 . 1.3333(15) yes
N2 C22 . 1.4738(16) ?
N2 C25 . 1.4749(16) ?
C12 C13 . 1.490(2) ?
C12 H12A . 0.9900 ?
C12 H12B . 0.9900 ?
C13 C14 . 1.308(2) ?
C13 H13 . 0.9500 ?
C14 H14A . 0.9500 ?
C14 H14B . 0.9500 ?
C15 C16 . 1.483(2) ?
C15 H15A . 0.9900 ?
C15 H15B . 0.9900 ?
C16 C17 . 1.297(2) ?
C16 H16 . 0.9500 ?
C17 H17A . 0.9500 ?
C17 H17B . 0.9500 ?
C22 C23 . 1.484(2) ?
C22 H22A . 0.9900 ?
C22 H22B . 0.9900 ?
C23 C24 . 1.315(3) ?
C23 H23 . 0.9500 ?
C24 H24A . 0.9500 ?
C24 H24B . 0.9500 ?
C25 C26 . 1.490(2) ?
C25 H25A . 0.9900 ?
C25 H25B . 0.9900 ?
C26 C27 . 1.307(2) ?
C26 H26 . 0.9500 ?
C27 H27A . 0.9500 ?
C27 H27B . 0.9500 ?

loop_
_geom_hbond_atom_site_label_D
_geom_hbond_atom_site_label_H
_geom_hbond_atom_site_label_A
_geom_hbond_distance_DH
_geom_hbond_distance_HA
_geom_hbond_distance_DA
_geom_hbond_angle_DHA
_geom_hbond_publ_flag
C12 H12B S11 0.99 2.59 2.9783(14) 103 yes
C15 H15A S12 0.99 2.50 3.0438(14) 115 yes
C22 H22B S21 0.99 2.50 3.0381(13) 114 yes
C25 H25B S22 0.99 2.56 2.9845(14) 106 yes

loop_
_geom_torsion_atom_site_label_1
_geom_torsion_atom_site_label_2
_geom_torsion_atom_site_label_3
_geom_torsion_atom_site_label_4
_geom_torsion_site_symmetry_1
_geom_torsion
C15 N1 C11 S11 . -179.31(10)
C12 N1 C11 S11 . 1.48(17)
C15 N1 C11 S12 . 2.97(17)
C12 N1 C11 S12 . -176.24(9)
Cd1 S11 C11 N1 . -178.09(10)
Cd1 S11 C11 S12 . -0.33(7)
Cd1 S12 C11 N1 2_756 -99.72(10)
Cd1 S12 C11 N1 . 178.07(10)
Cd1 S12 C11 S11 2_756 82.51(7)
Cd1 S12 C11 S11 . 0.30(6)
C11 N1 C12 C13 . -86.54(16)
C15 N1 C12 C13 . 94.18(15)
N1 C12 C13 C14 . -123.54(16)
C11 N1 C15 C16 . 110.28(15)
C12 N1 C15 C16 . -70.47(16)
N1 C15 C16 C17 . 128.82(17)
C22 N2 C21 S21 . 8.51(17)
C25 N2 C21 S21 . -176.94(10)
C22 N2 C21 S22 . -171.47(10)
C25 N2 C21 S22 . 3.08(17)
Cd1 S21 C21 N2 . -176.69(10)
Cd1 S21 C21 S22 . 3.29(6)
Cd1 S22 C21 N2 . 176.65(10)
Cd1 S22 C21 S21 . -3.33(7)
C21 N2 C22 C23 . -114.38(14)
C25 N2 C22 C23 . 70.69(16)
N2 C22 C23 C24 . -123.84(16)
C21 N2 C25 C26 . -91.28(15)
C22 N2 C25 C26 . 83.71(15)
N2 C25 C26 C27 . -122.19(18)

_cod_database_fobs_code 2242291
